data_4504174
loop_
_publ_author_name
'Kang, Sung Ok'
'Powell, Douglas'
'Day, Victor W.'
'Bowman-James, Kristin'

_publ_contact_author
; 
   Prof. Kristin Bowman-James 
   Department of Chemistry -- University of Kansas
   Malott Hall
   1251 Wescoe Hall Dr, Rm 2010 
   Lawrence, KS  66045-7582  USA 
;
_publ_section_title
;
 Crystallized Water:&#x00A0; Internal and External Ice Fragments in
 Polycyclic Hosts
;
_journal_issue 4
_journal_name_full 'Crystal Growth &amp; Design'
_journal_page_first 606
_journal_paper_doi 10.1021/cg0608817
_journal_volume 7
_journal_year 2007
_chemical_formula_sum 'C33 H53 N11 O13'
_chemical_formula_weight 811.86
_chemical_name_systematic
; 
 ? 
;
_space_group_IT_number 1
_symmetry_cell_setting triclinic
_symmetry_space_group_name_Hall 'P 1'
_symmetry_space_group_name_H-M 'P 1'
_atom_sites_solution_hydrogens geom
_atom_sites_solution_primary direct
_atom_sites_solution_secondary difmap
_audit_creation_method SHELXL-97
_cell_angle_alpha 64.1440(10)
_cell_angle_beta 71.2930(10)
_cell_angle_gamma 63.2490(10)
_cell_formula_units_Z 1
_cell_length_a 10.3691(5)
_cell_length_b 10.4155(5)
_cell_length_c 11.0993(5)
_cell_measurement_reflns_used 6611
_cell_measurement_temperature 100(2)
_cell_measurement_theta_max 30.50
_cell_measurement_theta_min 2.33
_cell_volume 951.65(8)
_computing_cell_refinement 'Bruker SAINT'
_computing_data_collection 'Bruker SMART'
_computing_data_reduction 'Bruker SAINT'
_computing_molecular_graphics 'Bruker SHELXTL'
_computing_publication_material 'Bruker SHELXTL'
_computing_structure_refinement 'Bruker SHELXTL'
_computing_structure_solution 'Bruker SHELXTL'
_diffrn_ambient_temperature 100(2)
_diffrn_measured_fraction_theta_full 0.982
_diffrn_measured_fraction_theta_max 0.982
_diffrn_measurement_device_type 'Bruker SMART APEX CCD area detector'
_diffrn_measurement_method 'phi and omega scans'
_diffrn_radiation_monochromator graphite
_diffrn_radiation_source 'fine-focus sealed tube'
_diffrn_radiation_type MoK\a
_diffrn_radiation_wavelength 0.71073
_diffrn_reflns_av_R_equivalents 0.0135
_diffrn_reflns_av_sigmaI/netI 0.0319
_diffrn_reflns_limit_h_max 14
_diffrn_reflns_limit_h_min -14
_diffrn_reflns_limit_k_max 14
_diffrn_reflns_limit_k_min -14
_diffrn_reflns_limit_l_max 15
_diffrn_reflns_limit_l_min -15
_diffrn_reflns_number 11641
_diffrn_reflns_theta_full 30.51
_diffrn_reflns_theta_max 30.51
_diffrn_reflns_theta_min 2.48
_diffrn_standards_decay_% 0.00
_exptl_absorpt_coefficient_mu 0.110
_exptl_absorpt_correction_type none
_exptl_crystal_colour Colorless
_exptl_crystal_density_diffrn 1.417
_exptl_crystal_density_meas 0
_exptl_crystal_density_method 'not measured'
_exptl_crystal_description 'Irregular chunk'
_exptl_crystal_F_000 432
_exptl_crystal_size_max 0.38
_exptl_crystal_size_mid 0.38
_exptl_crystal_size_min 0.20
_refine_diff_density_max 0.517
_refine_diff_density_min -0.464
_refine_diff_density_rms 0.075
_refine_ls_abs_structure_details 'Flack H D (1983), Acta Cryst. A39, 876-881'
_refine_ls_abs_structure_Flack 0.8(5)
_refine_ls_extinction_method none
_refine_ls_goodness_of_fit_ref 1.046
_refine_ls_hydrogen_treatment mixed
_refine_ls_matrix_type full
_refine_ls_number_parameters 726
_refine_ls_number_reflns 10046
_refine_ls_number_restraints 3
_refine_ls_restrained_S_all 1.046
_refine_ls_R_factor_all 0.0446
_refine_ls_R_factor_gt 0.0433
_refine_ls_shift/su_max 0.000
_refine_ls_shift/su_mean 0.000
_refine_ls_structure_factor_coef Fsqd
_refine_ls_weighting_details 'calc w=1/[\s^2^(Fo^2^)+(0.0840P)^2^+0.0562P] where P=(Fo^2^+2Fc^2^)/3'
_refine_ls_weighting_scheme calc
_refine_ls_wR_factor_gt 0.1125
_refine_ls_wR_factor_ref 0.1136
_reflns_number_gt 9697
_reflns_number_total 10046
_reflns_threshold_expression >2sigma(I)
_cod_data_source_file cg0608817si20061204_043727.cif
_cod_data_source_block k80b
_cod_depositor_comments
;
The following automatic conversions were performed:

'_symmetry_cell_setting' value 'Triclinic' changed to 'triclinic'
according to /home/saulius/struct/CIF-dictionaries/cif_core.dic
dictionary named 'cif_core.dic' version 2.4.1 from 2010-06-29.

Automatic conversion script
Id: cif_fix_values 1715 2011-07-08 13:25:40Z adriana 
;
_cod_original_sg_symbol_H-M P1
_cod_database_code 4504174

loop_
_symmetry_equiv_pos_as_xyz
'x, y, z'

loop_
_atom_site_label
_atom_site_type_symbol
_atom_site_fract_x
_atom_site_fract_y
_atom_site_fract_z
_atom_site_U_iso_or_equiv
_atom_site_adp_type
_atom_site_occupancy
_atom_site_symmetry_multiplicity
_atom_site_calc_flag
O1 O -0.53826(14) -0.15768(15) 0.94969(14) 0.0314(3) Uani 1 1 d
O2 O 0.18565(13) -0.63656(13) 0.79614(12) 0.0196(2) Uani 1 1 d
O3 O 0.56950(13) 0.11522(13) 0.01967(12) 0.0193(2) Uani 1 1 d
O4 O -0.14654(12) 0.59840(13) 0.18676(12) 0.0205(2) Uani 1 1 d
O5 O -0.20299(14) 0.60592(14) 0.54397(14) 0.0243(2) Uani 1 1 d
O6 O 0.52306(13) 0.20682(14) 0.30702(12) 0.0205(2) Uani 1 1 d
N1 N -0.27349(13) 0.19387(14) 0.61833(12) 0.0129(2) Uani 1 1 d
C2 C -0.40033(16) 0.17866(16) 0.60008(14) 0.0142(2) Uani 1 1 d
H2A H -0.474(2) 0.281(2) 0.561(2) 0.011(4) Uiso 1 1 d
H2B H -0.366(3) 0.133(3) 0.535(2) 0.021(5) Uiso 1 1 d
C3 C -0.47237(16) 0.08842(17) 0.73260(15) 0.0145(2) Uani 1 1 d
H3A H -0.500(2) 0.129(3) 0.804(2) 0.015(5) Uiso 1 1 d
H3B H -0.557(2) 0.089(2) 0.717(2) 0.010(4) Uiso 1 1 d
N4 N -0.37503(14) -0.07155(14) 0.77633(14) 0.0162(2) Uani 1 1 d
H4N H -0.288(3) -0.105(3) 0.733(3) 0.033(7) Uiso 1 1 d
C5 C -0.41626(17) -0.18042(17) 0.87841(15) 0.0158(3) Uani 1 1 d
C6 C -0.30417(16) -0.34006(16) 0.90676(14) 0.0131(2) Uani 1 1 d
N7 N -0.17006(14) -0.35688(14) 0.83526(13) 0.0139(2) Uani 1 1 d
C8 C -0.34301(17) -0.46233(17) 1.00396(15) 0.0168(3) Uani 1 1 d
H8 H -0.429(5) -0.444(5) 1.041(4) 0.067(11) Uiso 1 1 d
C9 C -0.23856(17) -0.60849(18) 1.02756(15) 0.0175(3) Uani 1 1 d
H9 H -0.269(3) -0.685(3) 1.093(2) 0.019(5) Uiso 1 1 d
C10 C -0.09808(16) -0.62804(16) 0.95510(15) 0.0155(3) Uani 1 1 d
H10 H -0.016(3) -0.722(3) 0.967(2) 0.021(5) Uiso 1 1 d
C11 C -0.06871(15) -0.49837(16) 0.85979(14) 0.0131(2) Uani 1 1 d
C12 C 0.08184(15) -0.51225(17) 0.77977(14) 0.0135(2) Uani 1 1 d
N13 N 0.09370(14) -0.38020(15) 0.69106(14) 0.0181(3) Uani 1 1 d
H13N H 0.017(3) -0.298(3) 0.676(2) 0.018(5) Uiso 1 1 d
C14 C 0.23106(16) -0.36814(17) 0.60850(15) 0.0165(3) Uani 1 1 d
H14A H 0.264(3) -0.431(3) 0.545(2) 0.020(5) Uiso 1 1 d
H14B H 0.296(3) -0.404(3) 0.662(2) 0.019(5) Uiso 1 1 d
C15 C 0.20469(16) -0.19785(16) 0.52634(15) 0.0153(3) Uani 1 1 d
H15A H 0.142(3) -0.158(3) 0.462(2) 0.019(5) Uiso 1 1 d
H15B H 0.150(3) -0.131(3) 0.590(2) 0.021(5) Uiso 1 1 d
N16 N 0.33593(13) -0.16084(14) 0.45628(12) 0.0140(2) Uani 1 1 d
C17 C 0.41566(17) -0.22569(17) 0.34895(15) 0.0162(3) Uani 1 1 d
H17A H 0.346(3) -0.229(3) 0.316(2) 0.020(5) Uiso 1 1 d
H17B H 0.500(3) -0.339(3) 0.383(3) 0.037(7) Uiso 1 1 d
C18 C 0.50128(17) -0.13198(17) 0.23479(15) 0.0158(3) Uani 1 1 d
H18A H 0.536(2) -0.174(2) 0.161(2) 0.014(5) Uiso 1 1 d
H18B H 0.577(3) -0.137(3) 0.267(2) 0.016(5) Uiso 1 1 d
N19 N 0.40484(14) 0.02863(15) 0.19161(13) 0.0158(2) Uani 1 1 d
H19N H 0.316(3) 0.049(3) 0.239(2) 0.024(6) Uiso 1 1 d
C20 C 0.44673(16) 0.13810(17) 0.09058(15) 0.0143(3) Uani 1 1 d
C21 C 0.33469(15) 0.29793(16) 0.06410(14) 0.0135(2) Uani 1 1 d
N22 N 0.19989(13) 0.31343(14) 0.13271(12) 0.0129(2) Uani 1 1 d
C23 C 0.37576(16) 0.42120(17) -0.02794(15) 0.0162(3) Uani 1 1 d
H23 H 0.468(3) 0.406(3) -0.077(3) 0.024(6) Uiso 1 1 d
C24 C 0.27010(18) 0.56757(18) -0.05184(16) 0.0184(3) Uani 1 1 d
H24 H 0.300(3) 0.660(3) -0.114(3) 0.028(6) Uiso 1 1 d
C25 C 0.12868(17) 0.58514(17) 0.01615(15) 0.0173(3) Uani 1 1 d
H25 H 0.055(3) 0.688(3) 0.005(3) 0.031(6) Uiso 1 1 d
C26 C 0.09872(16) 0.45541(16) 0.10874(14) 0.0135(2) Uani 1 1 d
C27 C -0.05137(16) 0.47129(16) 0.19103(14) 0.0142(2) Uani 1 1 d
N28 N -0.07071(14) 0.33969(15) 0.26989(13) 0.0159(2) Uani 1 1 d
H28N H -0.002(3) 0.250(3) 0.259(2) 0.017(5) Uiso 1 1 d
C29 C -0.20286(16) 0.33432(18) 0.36723(15) 0.0175(3) Uani 1 1 d
H29A H -0.266(3) 0.318(3) 0.334(3) 0.027(6) Uiso 1 1 d
H29B H -0.250(3) 0.422(3) 0.381(3) 0.035(7) Uiso 1 1 d
C30 C -0.15980(15) 0.19810(16) 0.49721(14) 0.0135(2) Uani 1 1 d
H30A H -0.086(2) 0.208(2) 0.514(2) 0.009(4) Uiso 1 1 d
H30B H -0.135(3) 0.118(3) 0.477(2) 0.022(5) Uiso 1 1 d
C31 C -0.32469(16) 0.32434(17) 0.66425(15) 0.0158(2) Uani 1 1 d
H31A H -0.357(2) 0.414(3) 0.598(2) 0.014(5) Uiso 1 1 d
H31B H -0.409(2) 0.322(2) 0.727(2) 0.010(4) Uiso 1 1 d
C32 C -0.21718(17) 0.32469(19) 0.73160(16) 0.0182(3) Uani 1 1 d
H32A H -0.178(3) 0.227(3) 0.805(2) 0.021(5) Uiso 1 1 d
H32B H -0.272(2) 0.407(2) 0.763(2) 0.012(4) Uiso 1 1 d
N33 N -0.08755(16) 0.34988(16) 0.64122(14) 0.0176(2) Uani 1 1 d
H33N H -0.016(3) 0.289(3) 0.650(2) 0.020(5) Uiso 1 1 d
C34 C -0.09247(17) 0.48857(18) 0.55152(16) 0.0180(3) Uani 1 1 d
C35 C 0.04790(17) 0.49284(18) 0.45577(16) 0.0176(3) Uani 1 1 d
N36 N 0.15875(15) 0.35906(15) 0.46602(13) 0.0168(2) Uani 1 1 d
C37 C 0.05541(19) 0.63236(19) 0.35934(18) 0.0226(3) Uani 1 1 d
H37 H -0.025(3) 0.715(3) 0.357(2) 0.016(5) Uiso 1 1 d
C38 C 0.18620(19) 0.6318(2) 0.27288(17) 0.0229(3) Uani 1 1 d
H38 H 0.193(3) 0.728(3) 0.208(3) 0.036(7) Uiso 1 1 d
C39 C 0.30280(18) 0.49461(19) 0.28452(16) 0.0199(3) Uani 1 1 d
H39 H 0.398(3) 0.484(3) 0.231(2) 0.020(5) Uiso 1 1 d
C40 C 0.28336(17) 0.36093(18) 0.38042(15) 0.0162(3) Uani 1 1 d
C41 C 0.40771(17) 0.20895(18) 0.38849(15) 0.0169(3) Uani 1 1 d
N42 N 0.38299(15) 0.08627(15) 0.48404(14) 0.0175(2) Uani 1 1 d
H42N H 0.315(3) 0.096(2) 0.532(2) 0.012(5) Uiso 1 1 d
C43 C 0.49259(17) -0.06732(18) 0.50446(16) 0.0185(3) Uani 1 1 d
H43A H 0.558(2) -0.070(2) 0.421(2) 0.010(4) Uiso 1 1 d
H43B H 0.543(3) -0.088(3) 0.576(2) 0.020(5) Uiso 1 1 d
C44 C 0.42520(17) -0.18802(17) 0.55039(15) 0.0176(3) Uani 1 1 d
H44A H 0.508(3) -0.290(3) 0.568(2) 0.021(5) Uiso 1 1 d
H44B H 0.367(3) -0.193(3) 0.643(2) 0.020(5) Uiso 1 1 d
O1W O -0.19294(15) 0.01601(16) 0.25390(14) 0.0241(2) Uani 1 1 d
H1W1 H -0.177(4) -0.018(4) 0.196(3) 0.042(8) Uiso 1 1 d
H1W2 H -0.274(4) 0.075(4) 0.253(3) 0.053(9) Uiso 1 1 d
O2W O 0.07589(14) 0.03913(14) 0.22745(13) 0.0211(2) Uani 1 1 d
H2W1 H -0.009(3) 0.037(3) 0.231(2) 0.025(6) Uiso 1 1 d
H2W2 H 0.109(4) 0.047(3) 0.156(3) 0.035(7) Uiso 1 1 d
O3W O 0.20170(13) 0.06932(14) -0.04818(12) 0.0204(2) Uani 1 1 d
H3W1 H 0.292(4) -0.001(4) -0.054(3) 0.046(8) Uiso 1 1 d
H3W2 H 0.195(3) 0.160(3) -0.092(3) 0.034(7) Uiso 1 1 d
O4W O 0.14935(14) 0.04551(15) -0.27430(13) 0.0238(2) Uani 1 1 d
H4W1 H 0.172(3) 0.035(3) -0.199(3) 0.038(7) Uiso 1 1 d
H4W2 H 0.091(3) 0.007(3) -0.260(3) 0.025(6) Uiso 1 1 d
O5W O -0.06582(14) -0.06608(14) -0.21812(13) 0.0218(2) Uani 1 1 d
H5W1 H -0.095(3) -0.085(3) -0.137(3) 0.020(5) Uiso 1 1 d
H5W2 H -0.129(3) -0.002(3) -0.253(3) 0.030(6) Uiso 1 1 d
O6W O -0.16817(14) -0.10391(15) 0.05922(14) 0.0239(2) Uani 1 1 d
H6W1 H -0.253(3) -0.045(3) 0.048(3) 0.025(6) Uiso 1 1 d
H6W2 H -0.159(4) -0.189(4) 0.116(3) 0.044(8) Uiso 1 1 d
O7W O -0.16252(17) -0.14007(18) 0.53418(16) 0.0344(3) Uani 1 1 d
H7W1 H -0.183(4) -0.249(4) 0.567(4) 0.069(11) Uiso 1 1 d
H7W2 H -0.152(3) -0.093(3) 0.427(3) 0.039(7) Uiso 1 1 d

loop_
_atom_site_aniso_label
_atom_site_aniso_U_11
_atom_site_aniso_U_22
_atom_site_aniso_U_33
_atom_site_aniso_U_23
_atom_site_aniso_U_13
_atom_site_aniso_U_12
O1 0.0154(6) 0.0190(6) 0.0302(7) 0.0013(5) 0.0074(5) 0.0013(5)
O2 0.0132(5) 0.0130(5) 0.0255(6) -0.0046(4) 0.0003(4) -0.0031(4)
O3 0.0134(5) 0.0179(5) 0.0176(5) -0.0036(4) 0.0033(4) -0.0045(4)
O4 0.0137(5) 0.0130(5) 0.0247(6) -0.0045(4) 0.0011(4) -0.0012(4)
O5 0.0185(5) 0.0174(5) 0.0346(7) -0.0097(5) -0.0003(5) -0.0064(4)
O6 0.0176(5) 0.0238(5) 0.0189(5) -0.0078(4) 0.0023(4) -0.0097(4)
N1 0.0107(5) 0.0133(5) 0.0136(5) -0.0052(4) 0.0008(4) -0.0047(4)
C2 0.0126(6) 0.0145(6) 0.0142(6) -0.0032(5) -0.0021(5) -0.0056(5)
C3 0.0109(6) 0.0131(6) 0.0170(6) -0.0049(5) -0.0002(5) -0.0039(5)
N4 0.0111(6) 0.0123(5) 0.0201(6) -0.0046(5) 0.0009(4) -0.0033(5)
C5 0.0136(6) 0.0133(6) 0.0150(6) -0.0029(5) -0.0006(5) -0.0033(5)
C6 0.0110(6) 0.0129(6) 0.0132(6) -0.0041(5) -0.0003(4) -0.0039(5)
N7 0.0114(5) 0.0135(5) 0.0145(5) -0.0038(4) -0.0006(4) -0.0045(4)
C8 0.0119(6) 0.0170(7) 0.0164(6) -0.0038(5) 0.0017(5) -0.0056(5)
C9 0.0150(7) 0.0151(6) 0.0167(7) -0.0007(5) -0.0001(5) -0.0071(5)
C10 0.0131(6) 0.0129(6) 0.0164(6) -0.0025(5) -0.0009(5) -0.0048(5)
C11 0.0104(6) 0.0131(6) 0.0137(6) -0.0031(5) -0.0009(4) -0.0046(5)
C12 0.0107(6) 0.0137(6) 0.0141(6) -0.0038(5) -0.0007(5) -0.0044(5)
N13 0.0091(5) 0.0116(5) 0.0218(6) 0.0012(5) 0.0001(4) -0.0025(5)
C14 0.0099(6) 0.0143(6) 0.0178(6) -0.0006(5) 0.0014(5) -0.0054(5)
C15 0.0113(6) 0.0142(6) 0.0166(6) -0.0031(5) -0.0001(5) -0.0050(5)
N16 0.0104(5) 0.0153(5) 0.0142(5) -0.0045(4) 0.0007(4) -0.0052(4)
C17 0.0156(6) 0.0135(6) 0.0159(6) -0.0049(5) 0.0014(5) -0.0050(5)
C18 0.0133(6) 0.0129(6) 0.0156(6) -0.0040(5) 0.0017(5) -0.0038(5)
N19 0.0125(6) 0.0138(5) 0.0157(5) -0.0035(4) 0.0011(4) -0.0039(4)
C20 0.0116(6) 0.0152(6) 0.0145(6) -0.0057(5) -0.0009(5) -0.0037(5)
C21 0.0113(6) 0.0146(6) 0.0123(6) -0.0035(5) -0.0002(4) -0.0050(5)
N22 0.0110(5) 0.0143(5) 0.0113(5) -0.0034(4) -0.0003(4) -0.0048(4)
C23 0.0131(6) 0.0174(7) 0.0156(6) -0.0043(5) 0.0016(5) -0.0073(5)
C24 0.0186(7) 0.0154(7) 0.0162(6) -0.0022(5) 0.0018(5) -0.0083(6)
C25 0.0143(6) 0.0138(6) 0.0165(6) -0.0015(5) 0.0002(5) -0.0045(5)
C26 0.0110(6) 0.0152(6) 0.0124(6) -0.0038(5) -0.0009(4) -0.0047(5)
C27 0.0124(6) 0.0143(6) 0.0127(6) -0.0034(5) -0.0002(5) -0.0045(5)
N28 0.0115(5) 0.0147(6) 0.0153(5) -0.0037(4) 0.0025(4) -0.0040(5)
C29 0.0123(6) 0.0171(6) 0.0137(6) -0.0005(5) 0.0011(5) -0.0043(5)
C30 0.0103(6) 0.0123(6) 0.0146(6) -0.0045(5) 0.0001(4) -0.0030(5)
C31 0.0131(6) 0.0159(6) 0.0180(6) -0.0087(5) 0.0011(5) -0.0046(5)
C32 0.0167(7) 0.0225(7) 0.0176(6) -0.0094(6) 0.0017(5) -0.0095(6)
N33 0.0118(6) 0.0183(6) 0.0230(6) -0.0084(5) -0.0009(5) -0.0055(5)
C34 0.0158(7) 0.0204(7) 0.0223(7) -0.0098(6) -0.0001(5) -0.0098(6)
C35 0.0154(7) 0.0183(7) 0.0211(7) -0.0066(6) -0.0020(5) -0.0085(5)
N36 0.0168(6) 0.0187(6) 0.0170(6) -0.0061(5) -0.0009(5) -0.0094(5)
C37 0.0210(8) 0.0164(7) 0.0292(8) -0.0032(6) -0.0067(6) -0.0085(6)
C38 0.0229(8) 0.0210(7) 0.0243(8) -0.0027(6) -0.0046(6) -0.0117(6)
C39 0.0206(7) 0.0235(7) 0.0172(7) -0.0037(6) -0.0016(5) -0.0134(6)
C40 0.0164(6) 0.0187(6) 0.0166(6) -0.0068(5) -0.0020(5) -0.0085(5)
C41 0.0171(7) 0.0208(7) 0.0169(6) -0.0082(5) -0.0013(5) -0.0095(6)
N42 0.0138(6) 0.0196(6) 0.0190(6) -0.0086(5) 0.0027(5) -0.0077(5)
C43 0.0144(6) 0.0187(6) 0.0230(7) -0.0075(6) -0.0015(5) -0.0070(5)
C44 0.0163(6) 0.0169(6) 0.0180(6) -0.0036(5) -0.0035(5) -0.0064(5)
O1W 0.0198(6) 0.0235(6) 0.0257(6) -0.0062(5) -0.0035(5) -0.0073(5)
O2W 0.0192(5) 0.0220(5) 0.0202(6) -0.0051(4) -0.0019(4) -0.0086(4)
O3W 0.0137(5) 0.0138(5) 0.0245(6) -0.0044(4) 0.0009(4) -0.0022(4)
O4W 0.0216(6) 0.0303(6) 0.0206(6) -0.0084(5) 0.0003(4) -0.0132(5)
O5W 0.0153(5) 0.0192(5) 0.0223(6) -0.0024(4) -0.0036(4) -0.0033(4)
O6W 0.0150(5) 0.0152(5) 0.0290(6) -0.0025(5) 0.0004(4) -0.0028(4)
O7W 0.0332(7) 0.0313(7) 0.0363(7) -0.0119(6) -0.0041(6) -0.0103(6)

loop_
_atom_type_symbol
_atom_type_description
_atom_type_scat_dispersion_real
_atom_type_scat_dispersion_imag
_atom_type_scat_source
C C 0.0033 0.0016 'International Tables Vol C Tables 4.2.6.8 and 6.1.1.4'
H H 0.0000 0.0000 'International Tables Vol C Tables 4.2.6.8 and 6.1.1.4'
N N 0.0061 0.0033 'International Tables Vol C Tables 4.2.6.8 and 6.1.1.4'
O O 0.0106 0.0060 'International Tables Vol C Tables 4.2.6.8 and 6.1.1.4'

loop_
_geom_angle_atom_site_label_1
_geom_angle_atom_site_label_2
_geom_angle_atom_site_label_3
_geom_angle
C31 N1 C30 114.63(11)
C31 N1 C2 109.40(11)
C30 N1 C2 111.98(11)
N1 C2 C3 112.23(12)
N1 C2 H2A 110.7(11)
C3 C2 H2A 109.3(12)
N1 C2 H2B 106.3(15)
C3 C2 H2B 112.2(15)
H2A C2 H2B 105.9(18)
N4 C3 C2 109.75(12)
N4 C3 H3A 110.0(13)
C2 C3 H3A 113.4(13)
N4 C3 H3B 106.4(13)
C2 C3 H3B 108.8(12)
H3A C3 H3B 108.3(18)
C5 N4 C3 122.91(13)
C5 N4 H4N 114.2(19)
C3 N4 H4N 122.6(19)
O1 C5 N4 124.35(14)
O1 C5 C6 119.61(13)
N4 C5 C6 116.05(13)
N7 C6 C8 123.14(14)
N7 C6 C5 117.33(12)
C8 C6 C5 119.53(13)
C6 N7 C11 118.06(12)
C9 C8 C6 118.60(14)
C9 C8 H8 124(3)
C6 C8 H8 118(3)
C8 C9 C10 119.05(13)
C8 C9 H9 115.6(15)
C10 C9 H9 125.4(15)
C9 C10 C11 118.39(14)
C9 C10 H10 126.2(15)
C11 C10 H10 115.3(15)
N7 C11 C10 122.74(13)
N7 C11 C12 116.50(12)
C10 C11 C12 120.76(13)
O2 C12 N13 123.13(13)
O2 C12 C11 122.47(13)
N13 C12 C11 114.40(13)
C12 N13 C14 122.91(13)
C12 N13 H13N 120.2(16)
C14 N13 H13N 116.7(16)
N13 C14 C15 108.16(12)
N13 C14 H14A 107.5(13)
C15 C14 H14A 111.3(13)
N13 C14 H14B 109.3(15)
C15 C14 H14B 109.0(15)
H14A C14 H14B 112(2)
N16 C15 C14 115.71(12)
N16 C15 H15A 108.1(14)
C14 C15 H15A 111.5(14)
N16 C15 H15B 104.6(13)
C14 C15 H15B 111.0(13)
H15A C15 H15B 105.2(19)
C17 N16 C15 112.72(12)
C17 N16 C44 115.22(12)
C15 N16 C44 112.52(11)
N16 C17 C18 112.98(12)
N16 C17 H17A 105.6(15)
C18 C17 H17A 110.4(15)
N16 C17 H17B 113.6(15)
C18 C17 H17B 103.2(15)
H17A C17 H17B 111(2)
N19 C18 C17 108.95(12)
N19 C18 H18A 111.8(13)
C17 C18 H18A 106.4(13)
N19 C18 H18B 106.7(14)
C17 C18 H18B 109.8(14)
H18A C18 H18B 113.2(19)
C20 N19 C18 123.17(13)
C20 N19 H19N 121.8(16)
C18 N19 H19N 115.0(16)
O3 C20 N19 124.21(14)
O3 C20 C21 119.99(13)
N19 C20 C21 115.80(12)
N22 C21 C23 123.49(13)
N22 C21 C20 117.22(12)
C23 C21 C20 119.29(12)
C21 N22 C26 117.69(12)
C24 C23 C21 118.27(13)
C24 C23 H23 120.3(16)
C21 C23 H23 121.3(16)
C25 C24 C23 118.88(14)
C25 C24 H24 121.9(15)
C23 C24 H24 119.1(15)
C24 C25 C26 118.75(14)
C24 C25 H25 119.6(16)
C26 C25 H25 121.4(16)
N22 C26 C25 122.89(13)
N22 C26 C27 116.94(12)
C25 C26 C27 120.13(13)
O4 C27 N28 123.53(13)
O4 C27 C26 121.34(13)
N28 C27 C26 115.11(13)
C27 N28 C29 122.00(13)
C27 N28 H28N 119.5(14)
C29 N28 H28N 118.4(14)
N28 C29 C30 108.49(12)
N28 C29 H29A 110.9(15)
C30 C29 H29A 107.3(15)
N28 C29 H29B 109.6(19)
C30 C29 H29B 112.8(18)
H29A C29 H29B 108(3)
N1 C30 C29 116.43(11)
N1 C30 H30A 108.1(13)
C29 C30 H30A 103.8(13)
N1 C30 H30B 109.3(16)
C29 C30 H30B 105.0(16)
H30A C30 H30B 114(2)
N1 C31 C32 115.60(12)
N1 C31 H31A 111.4(13)
C32 C31 H31A 111.0(14)
N1 C31 H31B 107.2(12)
C32 C31 H31B 107.9(12)
H31A C31 H31B 102.7(19)
N33 C32 C31 114.79(13)
N33 C32 H32A 104.2(14)
C31 C32 H32A 113.1(14)
N33 C32 H32B 109.1(13)
C31 C32 H32B 103.1(13)
H32A C32 H32B 112.7(18)
C34 N33 C32 121.62(14)
C34 N33 H33N 118(2)
C32 N33 H33N 119.6(19)
O5 C34 N33 123.73(15)
O5 C34 C35 121.14(14)
N33 C34 C35 115.12(14)
N36 C35 C37 123.27(14)
N36 C35 C34 116.88(13)
C37 C35 C34 119.82(14)
C35 N36 C40 117.51(13)
C38 C37 C35 118.20(15)
C38 C37 H37 124.5(14)
C35 C37 H37 117.3(14)
C39 C38 C37 119.09(15)
C39 C38 H38 122.4(18)
C37 C38 H38 118.5(18)
C38 C39 C40 118.57(14)
C38 C39 H39 124.4(14)
C40 C39 H39 117.0(14)
N36 C40 C39 123.29(14)
N36 C40 C41 117.70(13)
C39 C40 C41 119.00(13)
O6 C41 N42 125.02(15)
O6 C41 C40 119.07(13)
N42 C41 C40 115.91(13)
C41 N42 C43 122.11(14)
C41 N42 H42N 119.7(17)
C43 N42 H42N 117.9(17)
N42 C43 C44 112.44(12)
N42 C43 H43A 109.0(12)
C44 C43 H43A 108.7(12)
N42 C43 H43B 105.3(14)
C44 C43 H43B 109.4(14)
H43A C43 H43B 112.0(18)
N16 C44 C43 113.99(12)
N16 C44 H44A 113.7(13)
C43 C44 H44A 106.4(13)
N16 C44 H44B 111.3(13)
C43 C44 H44B 107.7(13)
H44A C44 H44B 102.9(19)
H1W1 O1W H1W2 106(3)
H2W1 O2W H2W2 101(3)
H3W1 O3W H3W2 115(3)
H4W1 O4W H4W2 114(3)
H5W1 O5W H5W2 106(3)
H6W1 O6W H6W2 116(3)
H7W1 O7W H7W2 107(3)

loop_
_geom_bond_atom_site_label_1
_geom_bond_atom_site_label_2
_geom_bond_distance
O1 C5 1.2385(19)
O2 C12 1.2384(19)
O3 C20 1.2428(18)
O4 C27 1.2361(18)
O5 C34 1.235(2)
O6 C41 1.2444(18)
N1 C31 1.4730(18)
N1 C30 1.4756(17)
N1 C2 1.4772(18)
C2 C3 1.525(2)
C2 H2A 0.99(2)
C2 H2B 0.93(2)
C3 N4 1.4579(19)
C3 H3A 0.96(2)
C3 H3B 0.95(2)
N4 C5 1.3257(19)
N4 H4N 0.87(3)
C5 C6 1.501(2)
C6 N7 1.3373(18)
C6 C8 1.390(2)
N7 C11 1.3377(19)
C8 C9 1.382(2)
C8 H8 0.83(4)
C9 C10 1.391(2)
C9 H9 0.91(2)
C10 C11 1.3976(19)
C10 H10 0.96(3)
C11 C12 1.5054(19)
C12 N13 1.3302(19)
N13 C14 1.4517(18)
N13 H13N 0.86(3)
C14 C15 1.538(2)
C14 H14A 1.04(2)
C14 H14B 0.89(2)
C15 N16 1.4619(17)
C15 H15A 0.95(2)
C15 H15B 1.06(2)
N16 C17 1.4581(19)
N16 C44 1.4678(19)
C17 C18 1.525(2)
C17 H17A 0.93(2)
C17 H17B 1.09(3)
C18 N19 1.4596(19)
C18 H18A 0.98(2)
C18 H18B 0.94(2)
N19 C20 1.3283(19)
N19 H19N 0.89(3)
C20 C21 1.5029(19)
C21 N22 1.3345(17)
C21 C23 1.3938(19)
N22 C26 1.3407(18)
C23 C24 1.387(2)
C23 H23 0.91(3)
C24 C25 1.387(2)
C24 H24 1.02(3)
C25 C26 1.393(2)
C25 H25 0.97(3)
C26 C27 1.507(2)
C27 N28 1.3317(19)
N28 C29 1.4542(18)
N28 H28N 0.92(2)
C29 C30 1.533(2)
C29 H29A 0.95(3)
C29 H29B 0.87(3)
C30 H30A 0.89(2)
C30 H30B 0.87(3)
C31 C32 1.530(2)
C31 H31A 0.90(2)
C31 H31B 0.93(2)
C32 N33 1.4508(19)
C32 H32A 0.99(2)
C32 H32B 0.94(2)
N33 C34 1.339(2)
N33 H33N 0.73(3)
C34 C35 1.508(2)
C35 N36 1.334(2)
C35 C37 1.398(2)
N36 C40 1.3386(19)
C37 C38 1.387(2)
C37 H37 0.89(2)
C38 C39 1.380(2)
C38 H38 0.96(3)
C39 C40 1.391(2)
C39 H39 0.96(3)
C40 C41 1.513(2)
C41 N42 1.327(2)
N42 C43 1.454(2)
N42 H42N 0.73(2)
C43 C44 1.527(2)
C43 H43A 0.96(2)
C43 H43B 0.99(2)
C44 H44A 1.00(2)
C44 H44B 1.00(2)
O1W H1W1 0.80(3)
O1W H1W2 0.79(4)
O2W H2W1 0.89(3)
O2W H2W2 0.74(3)
O3W H3W1 0.90(4)
O3W H3W2 0.84(3)
O4W H4W1 0.89(3)
O4W H4W2 0.81(3)
O5W H5W1 0.81(3)
O5W H5W2 0.75(3)
O6W H6W1 0.83(3)
O6W H6W2 0.82(3)
O7W H7W1 1.13(4)
O7W H7W2 1.06(3)

loop_
_geom_hbond_atom_site_label_D
_geom_hbond_atom_site_label_H
_geom_hbond_atom_site_label_A
_geom_hbond_distance_DH
_geom_hbond_distance_HA
_geom_hbond_distance_DA
_geom_hbond_angle_DHA
_geom_hbond_site_symmetry_A
N4 H4N N7 0.87(3) 2.25(3) 2.6995(18) 112(2) .
N4 H4N O7W 0.87(3) 2.26(3) 3.008(2) 144(2) .
N13 H13N O7W 0.86(3) 2.35(2) 3.088(2) 145(2) .
N19 H19N O2W 0.89(3) 2.58(3) 3.2614(18) 134(2) .
N28 H28N O2W 0.92(2) 2.12(2) 2.9792(18) 156(2) .
N33 H33N O4W 0.73(3) 2.29(3) 2.973(2) 158(3) 1_556
N42 H42N O4W 0.73(2) 2.31(2) 3.0014(18) 161(2) 1_556
N42 H42N N36 0.73(2) 2.39(2) 2.7156(19) 109(2) .
O1W H1W1 O6W 0.80(3) 2.03(3) 2.829(2) 172(3) .
O1W H1W2 O6 0.79(4) 2.00(4) 2.7585(19) 164(3) 1_455
O2W H2W1 O1W 0.89(3) 1.93(3) 2.8164(18) 175(2) .
O2W H2W2 O3W 0.74(3) 2.11(3) 2.8513(18) 180(3) .
O3W H3W1 O1 0.90(4) 1.78(4) 2.6702(17) 173(3) 1_654
O3W H3W2 O2 0.84(3) 1.90(3) 2.7399(16) 176(3) 1_564
O4W H4W1 O3W 0.89(3) 2.00(3) 2.8623(18) 166(3) .
O4W H4W2 O5W 0.81(3) 1.94(3) 2.7436(18) 173(3) .
O5W H5W1 O6W 0.81(3) 2.02(3) 2.8250(19) 172(2) .
O5W H5W2 N1 0.75(3) 2.13(3) 2.8697(17) 168(3) 1_554
O6W H6W1 O3 0.83(3) 1.85(3) 2.6653(17) 168(3) 1_455
O6W H6W2 O4 0.82(3) 1.95(3) 2.7234(17) 156(3) 1_545
O7W H7W2 O1W 1.06(3) 1.83(3) 2.859(2) 163(3) .

loop_
_geom_torsion_atom_site_label_1
_geom_torsion_atom_site_label_2
_geom_torsion_atom_site_label_3
_geom_torsion_atom_site_label_4
_geom_torsion
C31 N1 C2 C3 -83.87(14)
C30 N1 C2 C3 147.91(12)
N1 C2 C3 N4 -68.77(15)
C2 C3 N4 C5 -170.94(14)
C3 N4 C5 O1 -2.7(3)
C3 N4 C5 C6 177.77(12)
O1 C5 C6 N7 -174.04(15)
N4 C5 C6 N7 5.6(2)
O1 C5 C6 C8 6.2(2)
N4 C5 C6 C8 -174.21(14)
C8 C6 N7 C11 -0.5(2)
C5 C6 N7 C11 179.69(12)
N7 C6 C8 C9 -0.4(2)
C5 C6 C8 C9 179.38(13)
C6 C8 C9 C10 1.0(2)
C8 C9 C10 C11 -0.7(2)
C6 N7 C11 C10 0.9(2)
C6 N7 C11 C12 -178.54(12)
C9 C10 C11 N7 -0.2(2)
C9 C10 C11 C12 179.13(14)
N7 C11 C12 O2 177.99(14)
C10 C11 C12 O2 -1.4(2)
N7 C11 C12 N13 -1.71(19)
C10 C11 C12 N13 178.88(13)
O2 C12 N13 C14 -2.5(2)
C11 C12 N13 C14 177.17(13)
C12 N13 C14 C15 -176.07(14)
N13 C14 C15 N16 169.16(12)
C14 C15 N16 C17 65.92(16)
C14 C15 N16 C44 -66.45(16)
C15 N16 C17 C18 151.69(13)
C44 N16 C17 C18 -77.29(16)
N16 C17 C18 N19 -49.56(17)
C17 C18 N19 C20 -177.81(14)
C18 N19 C20 O3 2.6(2)
C18 N19 C20 C21 -177.51(12)
O3 C20 C21 N22 172.44(13)
N19 C20 C21 N22 -7.50(19)
O3 C20 C21 C23 -8.4(2)
N19 C20 C21 C23 171.71(14)
C23 C21 N22 C26 1.5(2)
C20 C21 N22 C26 -179.29(12)
N22 C21 C23 C24 -1.5(2)
C20 C21 C23 C24 179.32(13)
C21 C23 C24 C25 -0.2(2)
C23 C24 C25 C26 1.7(2)
C21 N22 C26 C25 0.1(2)
C21 N22 C26 C27 -177.70(12)
C24 C25 C26 N22 -1.7(2)
C24 C25 C26 C27 176.03(14)
N22 C26 C27 O4 171.85(13)
C25 C26 C27 O4 -6.0(2)
N22 C26 C27 N28 -6.26(19)
C25 C26 C27 N28 175.86(14)
O4 C27 N28 C29 -5.4(2)
C26 C27 N28 C29 172.66(13)
C27 N28 C29 C30 -139.88(14)
C31 N1 C30 C29 -61.77(17)
C2 N1 C30 C29 63.62(16)
N28 C29 C30 N1 166.42(12)
C30 N1 C31 C32 -72.57(16)
C2 N1 C31 C32 160.70(12)
N1 C31 C32 N33 68.49(17)
C31 C32 N33 C34 74.61(18)
C32 N33 C34 O5 4.6(2)
C32 N33 C34 C35 -174.21(13)
O5 C34 C35 N36 -175.92(14)
N33 C34 C35 N36 3.0(2)
O5 C34 C35 C37 2.1(2)
N33 C34 C35 C37 -179.01(14)
C37 C35 N36 C40 1.2(2)
C34 C35 N36 C40 179.11(13)
N36 C35 C37 C38 -2.0(2)
C34 C35 C37 C38 -179.90(15)
C35 C37 C38 C39 0.4(2)
C37 C38 C39 C40 1.8(2)
C35 N36 C40 C39 1.3(2)
C35 N36 C40 C41 -177.98(13)
C38 C39 C40 N36 -2.8(2)
C38 C39 C40 C41 176.48(14)
N36 C40 C41 O6 177.55(14)
C39 C40 C41 O6 -1.7(2)
N36 C40 C41 N42 -2.07(19)
C39 C40 C41 N42 178.64(14)
O6 C41 N42 C43 0.8(2)
C40 C41 N42 C43 -179.61(13)
C41 N42 C43 C44 -146.08(14)
C17 N16 C44 C43 87.76(16)
C15 N16 C44 C43 -141.13(13)
N42 C43 C44 N16 58.08(18)
